data_7114638
loop_
_publ_author_name
'Nathan L. Strutt'
'Huacheng Zhang'
'J. Fraser Stoddart'

_publ_section_title
;
 Enantiopure pillar[5]arene active domains within a homochiral
 metal-organic framework
;
_journal_name_full Chem.Commun.
_journal_page_first 7455
_journal_paper_doi 10.1039/C4CC02559H
_journal_volume 50
_journal_year 2014
_chemical_absolute_configuration rm
_chemical_formula_moiety 'C67 H72 N2 O12'
_chemical_formula_sum 'C67 H72 N2 O12'
_chemical_formula_weight 1097.26
_chemical_name_systematic
;
 ?
;
_space_group_crystal_system monoclinic
_space_group_IT_number 4
_space_group_name_Hall 'P 2yb'
_space_group_name_H-M_alt 'P 1 21 1'
_symmetry_space_group_name_Hall 'P 2yb'
_symmetry_space_group_name_H-M 'P 1 21 1'
_atom_sites_solution_hydrogens geom
_audit_creation_date 2014-04-22
_audit_creation_method
;
Olex2 1.2
(compiled 2014.03.20 svn.r2914 for OlexSys, GUI svn.r4816)
;
_cell_angle_alpha 90
_cell_angle_beta 97.077(9)
_cell_angle_gamma 90
_cell_formula_units_Z 2
_cell_length_a 12.9346(18)
_cell_length_b 11.7299(11)
_cell_length_c 21.685(3)
_cell_measurement_reflns_used 2678
_cell_measurement_temperature 100(2)
_cell_measurement_theta_max 47.27
_cell_measurement_theta_min 4.11
_cell_volume 3265.0(7)
_computing_cell_refinement 'SAINT V7.23A (Bruker, 2005)'
_computing_data_collection 'APEX2 V2.1-4 (Bruker, 2007)'
_computing_data_reduction 'Bruker SAINT'
_computing_molecular_graphics 'Olex2 (Dolomanov et al., 2009)'
_computing_publication_material 'Olex2 (Dolomanov et al., 2009)'
_computing_structure_refinement 'ShelXL (Sheldrick, 2008)'
_diffrn_ambient_temperature 100.02
_diffrn_detector_area_resol_mean 8
_diffrn_measured_fraction_theta_full 0.574
_diffrn_measured_fraction_theta_max 0.967
_diffrn_measurement_device_type 'Bruker Kappa APEX CCD area detector'
_diffrn_measurement_method '\w and \f scans'
_diffrn_radiation_monochromator 'Quazar optics'
_diffrn_radiation_type CuK\a
_diffrn_radiation_wavelength 1.54178
_diffrn_reflns_av_R_equivalents 0.0939
_diffrn_reflns_av_unetI/netI 0.1417
_diffrn_reflns_Laue_measured_fraction_full 0.574
_diffrn_reflns_Laue_measured_fraction_max 0.967
_diffrn_reflns_limit_h_max 12
_diffrn_reflns_limit_h_min -12
_diffrn_reflns_limit_k_max 11
_diffrn_reflns_limit_k_min -10
_diffrn_reflns_limit_l_max 21
_diffrn_reflns_limit_l_min -21
_diffrn_reflns_number 12584
_diffrn_reflns_point_group_measured_fraction_full 0.524
_diffrn_reflns_point_group_measured_fraction_max 0.890
_diffrn_reflns_theta_full 67.679
_diffrn_reflns_theta_max 50.772
_diffrn_reflns_theta_min 4.108
_diffrn_source microsource
_exptl_absorpt_coefficient_mu 0.616
_exptl_absorpt_correction_T_max 0.7500
_exptl_absorpt_correction_T_min 0.5731
_exptl_absorpt_correction_type multi-scan
_exptl_absorpt_process_details
;
SADABS-2008/1 (Bruker,2008) was used for absorption correction.
wR2(int) was 0.0856 before and 0.0631 after correction.
The Ratio of minimum to maximum transmission is 0.7641.
The \l/2 correction factor is 0.0015.
;
_exptl_crystal_colour colourless
_exptl_crystal_colour_primary colourless
_exptl_crystal_density_diffrn 1.116
_exptl_crystal_description plate
_exptl_crystal_F_000 1168
_exptl_crystal_size_max 0.173
_exptl_crystal_size_mid 0.09
_exptl_crystal_size_min 0.011
_refine_diff_density_max 0.390
_refine_diff_density_min -0.346
_refine_diff_density_rms 0.084
_refine_ls_abs_structure_details
;
 Flack x determined using 989 quotients [(I+)-(I-)]/[(I+)+(I-)]
 (Parsons and Flack (2004), Acta Cryst. A60, s61).
;
_refine_ls_abs_structure_Flack 0.1(6)
_refine_ls_extinction_method none
_refine_ls_goodness_of_fit_ref 0.951
_refine_ls_hydrogen_treatment constr
_refine_ls_matrix_type full
_refine_ls_number_parameters 740
_refine_ls_number_reflns 6172
_refine_ls_number_restraints 760
_refine_ls_restrained_S_all 0.917
_refine_ls_R_factor_all 0.1376
_refine_ls_R_factor_gt 0.0922
_refine_ls_shift/su_max 0.003
_refine_ls_shift/su_mean 0.000
_refine_ls_structure_factor_coef Fsqd
_refine_ls_weighting_details 'w=1/[\s^2^(Fo^2^)+(0.1450P)^2^] where P=(Fo^2^+2Fc^2^)/3'
_refine_ls_weighting_scheme calc
_refine_ls_wR_factor_gt 0.2252
_refine_ls_wR_factor_ref 0.2501
_reflns_Friedel_coverage 0.732
_reflns_Friedel_fraction_full 0.468
_reflns_Friedel_fraction_max 0.802
_reflns_number_gt 3457
_reflns_number_total 6172
_reflns_threshold_expression 'I > 2\s(I)'
_cod_data_source_file c4cc02559h2.cif
_cod_data_source_block cu_n2316_0m
_cod_original_cell_volume 3265.1(7)
_cod_database_code 7114638
_shelxl_version_number 2013-4
_shelx_space_group_comment
;
The symmetry employed for this shelxl refinement is uniquely defined
by the following loop, which should always be used as a source of
symmetry information in preference to the above space-group names.
They are only intended as comments.
;
_shelx_estimated_absorpt_t_max 0.993
_shelx_estimated_absorpt_t_min 0.901
_olex2_refinement_description
;
1. Fixed Uiso
 At 1.2 times of:
  All C(H) groups, All C(H,H) groups
 At 1.5 times of:
  All C(H,H,H) groups, All O(H) groups
2. Rigid bond restraints
 All non-hydrogen atoms
 with sigma for 1-2 distances of 0.01 and sigma for 1-3 distances of 0.01
3. Uiso/Uaniso restraints and constraints
All non-hydrogen atoms have similar U: within 1.7A with sigma of 0.01 and sigma
for terminal atoms of 0.02
4.a Ternary CH refined with riding coordinates:
 C54(H54), C66(H66)
4.b Secondary CH2 refined with riding coordinates:
 C1(H1A,H1B), C10(H10A,H10B), C19(H19A,H19B), C28(H28A,H28B), C37(H37A,H37B),
 C51(H51A,H51B), C52(H52A,H52B), C53(H53A,H53B), C55(H55A,H55B), C63(H63A,H63B),
  C64(H64A,H64B), C65(H65A,H65B), C67(H67A,H67B)
4.c Aromatic/amide H refined with riding coordinates:
 C3(H3), C6(H6), C12(H12A), C15(H15), C21(H21), C24(H24), C30(H30), C33(H33),
 C39(H39), C42(H42), C45(H45), C46(H46), C48(H48), C49(H49), C57(H57), C58(H58),
  C60(H60), C61(H61)
4.d Idealised Me refined as rotating group:
 C8(H8A,H8B,H8C), C9(H9A,H9B,H9C), C17(H17A,H17B,H17C), C18(H18A,H18B,H18C),
 C26(H26A,H26B,H26C), C27(H27A,H27B,H27C), C35(H35A,H35B,H35C), C36(H36A,H36B,
 H36C)
4.e Idealised tetrahedral OH refined as rotating group:
 O10(H10), O12(H12)
;
_smtbx_masks_special_details
;
The solvent masking procedure as implemented in Olex2 was used to remove the
electronic contribution of solvent molecules from the refinement.  As the exact
solvent content is not known, only the atoms used in the refinement model are
reported in the formula here.


Total solvent accessible volume / cell = 637.2 Ang^3^ [19.5%]
Total electron count / cell = 161.2
;

loop_
_space_group_symop_operation_xyz
'x, y, z'
'-x, y+1/2, -z'

loop_
_atom_site_label
_atom_site_type_symbol
_atom_site_fract_x
_atom_site_fract_y
_atom_site_fract_z
_atom_site_U_iso_or_equiv
_atom_site_adp_type
_atom_site_occupancy
_atom_site_site_symmetry_order
_atom_site_calc_flag
_atom_site_refinement_flags_posn
_atom_site_refinement_flags_adp
O1 O -0.0091(9) 0.9691(9) 0.5141(4) 0.051(3) Uani 1 1 d . U
O2 O 0.2069(8) 0.6311(9) 0.6533(5) 0.047(3) Uani 1 1 d . U
O3 O 0.0611(9) 1.3234(9) 0.6294(4) 0.055(3) Uani 1 1 d . U
O4 O 0.3784(8) 1.0077(10) 0.6210(5) 0.055(3) Uani 1 1 d . U
O5 O -0.0744(8) 1.3234(9) 0.8379(4) 0.048(3) Uani 1 1 d . U
O6 O 0.3355(9) 1.2066(10) 0.8107(4) 0.058(3) Uani 1 1 d . U
O7 O -0.2333(9) 0.9160(9) 0.8393(4) 0.048(3) Uani 1 1 d . U
O8 O 0.1475(8) 0.9967(9) 0.9819(5) 0.053(3) Uani 1 1 d . U
O9 O -0.5831(9) 0.7199(11) 0.5275(5) 0.068(3) Uani 1 1 d . U
O10 O -0.7081(12) 0.6815(16) 0.4222(7) 0.110(5) Uani 1 1 d . U
H10 H -0.6841 0.6655 0.4590 0.164 Uiso 1 1 calc GR .
O11 O 0.4106(9) 0.6103(9) 1.0190(5) 0.054(3) Uani 1 1 d . U
O12 O 0.5525(8) 0.3346(10) 0.9798(5) 0.060(3) Uani 1 1 d . U
H12 H 0.6070 0.2959 0.9796 0.090 Uiso 1 1 calc GR .
N1 N -0.4902(10) 0.8096(12) 0.4657(6) 0.054(3) Uani 1 1 d . U
N2 N 0.3636(10) 0.4269(11) 1.0239(5) 0.045(3) Uani 1 1 d . U
C1 C -0.0117(12) 0.6057(12) 0.6318(6) 0.039(3) Uani 1 1 d . U
H1A H 0.0357 0.5391 0.6358 0.047 Uiso 1 1 calc R .
H1B H -0.0737 0.5856 0.6024 0.047 Uiso 1 1 calc R .
C2 C 0.0435(12) 0.7077(12) 0.6073(6) 0.034(3) Uani 1 1 d . U
C3 C -0.0110(12) 0.7930(12) 0.5739(6) 0.038(3) Uani 1 1 d . U
H3 H -0.0850 0.7901 0.5680 0.046 Uiso 1 1 calc R .
C4 C 0.0394(13) 0.8833(13) 0.5485(7) 0.041(3) Uani 1 1 d . U
C5 C 0.1498(13) 0.8868(13) 0.5566(7) 0.044(3) Uani 1 1 d . U
C6 C 0.2059(13) 0.8083(13) 0.5926(6) 0.041(3) Uani 1 1 d . U
H6 H 0.2796 0.8139 0.6003 0.049 Uiso 1 1 calc R .
C7 C 0.1519(12) 0.7166(13) 0.6189(7) 0.044(3) Uani 1 1 d . U
C8 C -0.1226(12) 0.9712(12) 0.5049(7) 0.048(4) Uani 1 1 d . U
H8A H -0.1474 0.9530 0.4615 0.072 Uiso 1 1 calc GR .
H8B H -0.1472 1.0473 0.5149 0.072 Uiso 1 1 calc GR .
H8C H -0.1496 0.9147 0.5321 0.072 Uiso 1 1 calc GR .
C9 C 0.3056(13) 0.6590(15) 0.6854(9) 0.064(5) Uani 1 1 d . U
H9A H 0.3550 0.6726 0.6553 0.096 Uiso 1 1 calc GR .
H9B H 0.3306 0.5958 0.7128 0.096 Uiso 1 1 calc GR .
H9C H 0.2996 0.7279 0.7102 0.096 Uiso 1 1 calc GR .
C10 C 0.2053(13) 0.9890(14) 0.5319(7) 0.050(3) Uani 1 1 d . U
H10A H 0.2742 0.9646 0.5213 0.060 Uiso 1 1 calc R .
H10B H 0.1641 1.0170 0.4933 0.060 Uiso 1 1 calc R .
C11 C 0.2200(12) 1.0859(13) 0.5790(7) 0.039(3) Uani 1 1 d . U
C12 C 0.1371(13) 1.1665(14) 0.5790(6) 0.044(3) Uani 1 1 d . U
H12A H 0.0781 1.1661 0.5482 0.053 Uiso 1 1 calc R .
C13 C 0.1482(13) 1.2407(13) 0.6241(7) 0.043(3) Uani 1 1 d . U
C14 C 0.2268(12) 1.2487(13) 0.6686(6) 0.037(3) Uani 1 1 d . U
C15 C 0.3067(12) 1.1781(13) 0.6676(7) 0.041(3) Uani 1 1 d . U
H15 H 0.3679 1.1859 0.6964 0.049 Uiso 1 1 calc R .
C16 C 0.2983(13) 1.0929(14) 0.6234(7) 0.045(3) Uani 1 1 d . U
C17 C -0.0409(14) 1.2903(15) 0.6039(7) 0.063(5) Uani 1 1 d . U
H17A H -0.0455 1.2892 0.5585 0.094 Uiso 1 1 calc GR .
H17B H -0.0916 1.3447 0.6167 0.094 Uiso 1 1 calc GR .
H17C H -0.0559 1.2140 0.6189 0.094 Uiso 1 1 calc GR .
C18 C 0.4396(13) 0.9813(14) 0.6805(7) 0.054(4) Uani 1 1 d . U
H18A H 0.4866 0.9175 0.6751 0.081 Uiso 1 1 calc GR .
H18B H 0.3927 0.9605 0.7109 0.081 Uiso 1 1 calc GR .
H18C H 0.4806 1.0483 0.6954 0.081 Uiso 1 1 calc GR .
C19 C 0.2302(12) 1.3465(12) 0.7218(6) 0.038(3) Uani 1 1 d . U
H19A H 0.3034 1.3683 0.7355 0.045 Uiso 1 1 calc R .
H19B H 0.1925 1.4151 0.7045 0.045 Uiso 1 1 calc R .
C20 C 0.1810(12) 1.3030(12) 0.7758(6) 0.039(3) Uani 1 1 d . U
C21 C 0.0786(12) 1.3306(13) 0.7808(7) 0.042(3) Uani 1 1 d . U
H21 H 0.0424 1.3766 0.7491 0.050 Uiso 1 1 calc R .
C22 C 0.0234(13) 1.2946(13) 0.8306(7) 0.046(3) Uani 1 1 d . U
C23 C 0.0845(12) 1.2334(12) 0.8773(6) 0.037(3) Uani 1 1 d . U
C24 C 0.1845(12) 1.1995(12) 0.8695(7) 0.040(3) Uani 1 1 d . U
H24 H 0.2204 1.1514 0.9003 0.048 Uiso 1 1 calc R .
C25 C 0.2353(13) 1.2310(14) 0.8199(7) 0.046(3) Uani 1 1 d . U
C26 C -0.1360(12) 1.3649(15) 0.7833(7) 0.056(5) Uani 1 1 d . U
H26A H -0.1391 1.3070 0.7505 0.084 Uiso 1 1 calc GR .
H26B H -0.1045 1.4347 0.7691 0.084 Uiso 1 1 calc GR .
H26C H -0.2066 1.3815 0.7927 0.084 Uiso 1 1 calc GR .
C27 C 0.3907(15) 1.1205(17) 0.8523(7) 0.072(5) Uani 1 1 d . U
H27A H 0.4509 1.0916 0.8337 0.108 Uiso 1 1 calc GR .
H27B H 0.3432 1.0573 0.8581 0.108 Uiso 1 1 calc GR .
H27C H 0.4144 1.1554 0.8926 0.108 Uiso 1 1 calc GR .
C28 C 0.0326(13) 1.1872(13) 0.9323(7) 0.045(3) Uani 1 1 d . U
H28A H 0.0845 1.1871 0.9699 0.054 Uiso 1 1 calc R .
H28B H -0.0245 1.2393 0.9402 0.054 Uiso 1 1 calc R .
C29 C -0.0113(13) 1.0674(12) 0.9219(7) 0.040(3) Uani 1 1 d . U
C30 C -0.1059(13) 1.0509(13) 0.8859(6) 0.041(3) Uani 1 1 d . U
H30 H -0.1470 1.1133 0.8691 0.049 Uiso 1 1 calc R .
C31 C -0.1374(13) 0.9412(13) 0.8757(7) 0.039(3) Uani 1 1 d . U
C32 C -0.0800(12) 0.8493(13) 0.8970(6) 0.040(3) Uani 1 1 d . U
C33 C 0.0127(13) 0.8605(14) 0.9353(7) 0.046(3) Uani 1 1 d . U
H33 H 0.0492 0.7965 0.9540 0.055 Uiso 1 1 calc R .
C34 C 0.0506(14) 0.9750(14) 0.9454(7) 0.047(3) Uani 1 1 d . U
C35 C -0.2997(13) 1.0058(14) 0.8131(7) 0.048(4) Uani 1 1 d . U
H35A H -0.3443 0.9771 0.7766 0.072 Uiso 1 1 calc GR .
H35B H -0.2570 1.0688 0.8007 0.072 Uiso 1 1 calc GR .
H35C H -0.3432 1.0329 0.8440 0.072 Uiso 1 1 calc GR .
C36 C 0.1998(13) 0.9074(15) 1.0173(8) 0.058(4) Uani 1 1 d . U
H36A H 0.2301 0.8546 0.9895 0.087 Uiso 1 1 calc GR .
H36B H 0.1501 0.8665 1.0399 0.087 Uiso 1 1 calc GR .
H36C H 0.2554 0.9396 1.0470 0.087 Uiso 1 1 calc GR .
C37 C -0.1178(12) 0.7252(12) 0.8807(6) 0.036(3) Uani 1 1 d . U
H37A H -0.0869 0.6731 0.9139 0.043 Uiso 1 1 calc R .
H37B H -0.1945 0.7221 0.8798 0.043 Uiso 1 1 calc R .
C38 C -0.0896(11) 0.6842(11) 0.8197(6) 0.031(3) Uani 1 1 d . U
C39 C -0.1636(12) 0.7034(12) 0.7677(6) 0.036(3) Uani 1 1 d . U
H39 H -0.2274 0.7385 0.7745 0.043 Uiso 1 1 calc R .
C40 C -0.1511(11) 0.6765(12) 0.7106(7) 0.037(3) Uani 1 1 d . U
C41 C -0.0462(11) 0.6363(11) 0.6979(6) 0.031(3) Uani 1 1 d . U
C42 C 0.0229(12) 0.6240(11) 0.7513(6) 0.033(3) Uani 1 1 d . U
H42 H 0.0901 0.5968 0.7453 0.040 Uiso 1 1 calc R .
C43 C 0.0089(11) 0.6447(11) 0.8106(6) 0.031(3) Uani 1 1 d . U
C44 C -0.2343(11) 0.6971(13) 0.6561(6) 0.036(3) Uani 1 1 d . U
C45 C -0.2760(12) 0.6162(14) 0.6209(7) 0.041(3) Uani 1 1 d . U
H45 H -0.2508 0.5409 0.6288 0.049 Uiso 1 1 calc R .
C46 C -0.3553(12) 0.6321(14) 0.5720(7) 0.045(3) Uani 1 1 d . U
H46 H -0.3804 0.5724 0.5446 0.055 Uiso 1 1 calc R .
C47 C -0.3979(13) 0.7521(15) 0.5664(7) 0.049(3) Uani 1 1 d . U
C48 C -0.3573(12) 0.8319(16) 0.6020(7) 0.049(3) Uani 1 1 d . U
H48 H -0.3839 0.9070 0.5952 0.059 Uiso 1 1 calc R .
C49 C -0.2759(11) 0.8152(14) 0.6502(7) 0.044(3) Uani 1 1 d . U
H49 H -0.2494 0.8750 0.6772 0.053 Uiso 1 1 calc R .
C50 C -0.4968(15) 0.7609(16) 0.5190(8) 0.055(3) Uani 1 1 d . U
C51 C -0.3805(13) 0.8655(15) 0.4512(7) 0.058(4) Uani 1 1 d . U
H51A H -0.3468 0.9095 0.4871 0.070 Uiso 1 1 calc R .
H51B H -0.3316 0.8067 0.4395 0.070 Uiso 1 1 calc R .
C52 C -0.4164(14) 0.9399(16) 0.3987(8) 0.064(4) Uani 1 1 d . U
H52A H -0.3610 0.9481 0.3713 0.077 Uiso 1 1 calc R .
H52B H -0.4328 1.0165 0.4140 0.077 Uiso 1 1 calc R .
C53 C -0.5115(15) 0.8885(16) 0.3632(8) 0.069(4) Uani 1 1 d . U
H53A H -0.4915 0.8333 0.3323 0.083 Uiso 1 1 calc R .
H53B H -0.5550 0.9487 0.3410 0.083 Uiso 1 1 calc R .
C54 C -0.5754(14) 0.8250(18) 0.4126(8) 0.071(4) Uani 1 1 d . U
H54 H -0.6290 0.8782 0.4256 0.085 Uiso 1 1 calc R .
C55 C -0.6298(18) 0.708(2) 0.3900(10) 0.091(5) Uani 1 1 d . U
H55A H -0.6569 0.7146 0.3454 0.109 Uiso 1 1 calc R .
H55B H -0.5774 0.6465 0.3946 0.109 Uiso 1 1 calc R .
C56 C 0.0911(11) 0.6166(11) 0.8602(6) 0.032(3) Uani 1 1 d . U
C57 C 0.0752(11) 0.5456(11) 0.9105(6) 0.028(3) Uani 1 1 d . U
H57 H 0.0082 0.5131 0.9118 0.033 Uiso 1 1 calc R .
C58 C 0.1526(12) 0.5218(13) 0.9575(7) 0.040(3) Uani 1 1 d . U
H58 H 0.1374 0.4820 0.9935 0.048 Uiso 1 1 calc R .
C59 C 0.2607(12) 0.5591(13) 0.9517(7) 0.040(3) Uani 1 1 d . U
C60 C 0.2745(13) 0.6289(13) 0.9061(7) 0.047(3) Uani 1 1 d . U
H60 H 0.3409 0.6631 0.9056 0.056 Uiso 1 1 calc R .
C61 C 0.1946(12) 0.6552(12) 0.8578(7) 0.035(3) Uani 1 1 d . U
H61 H 0.2103 0.6993 0.8234 0.043 Uiso 1 1 calc R .
C62 C 0.3505(13) 0.5346(15) 1.0015(7) 0.045(3) Uani 1 1 d . U
C63 C 0.3039(12) 0.3227(14) 1.0042(7) 0.050(3) Uani 1 1 d . U
H63A H 0.2351 0.3231 1.0198 0.060 Uiso 1 1 calc R .
H63B H 0.2932 0.3163 0.9583 0.060 Uiso 1 1 calc R .
C64 C 0.3668(13) 0.2312(15) 1.0310(7) 0.052(4) Uani 1 1 d . U
H64A H 0.4128 0.2023 1.0013 0.063 Uiso 1 1 calc R .
H64B H 0.3225 0.1677 1.0426 0.063 Uiso 1 1 calc R .
C65 C 0.4303(13) 0.2791(13) 1.0878(7) 0.050(3) Uani 1 1 d . U
H65A H 0.3889 0.2830 1.1232 0.060 Uiso 1 1 calc R .
H65B H 0.4933 0.2324 1.0999 0.060 Uiso 1 1 calc R .
C66 C 0.4588(12) 0.3958(14) 1.0679(7) 0.051(3) Uani 1 1 d . U
H66 H 0.4653 0.4484 1.1044 0.061 Uiso 1 1 calc R .
C67 C 0.5592(12) 0.4009(14) 1.0364(7) 0.050(4) Uani 1 1 d . U
H67A H 0.5739 0.4813 1.0267 0.060 Uiso 1 1 calc R .
H67B H 0.6181 0.3724 1.0658 0.060 Uiso 1 1 calc R .

loop_
_atom_site_aniso_label
_atom_site_aniso_U_11
_atom_site_aniso_U_22
_atom_site_aniso_U_33
_atom_site_aniso_U_23
_atom_site_aniso_U_13
_atom_site_aniso_U_12
O1 0.078(6) 0.034(6) 0.044(6) 0.006(5) 0.019(6) -0.004(5)
O2 0.049(6) 0.034(6) 0.063(7) 0.002(5) 0.019(5) 0.005(5)
O3 0.085(7) 0.041(6) 0.042(6) 0.008(5) 0.023(5) 0.010(6)
O4 0.061(7) 0.055(7) 0.055(6) 0.002(5) 0.029(5) 0.016(5)
O5 0.064(6) 0.035(6) 0.050(6) 0.011(5) 0.027(5) 0.006(5)
O6 0.078(7) 0.057(7) 0.040(6) 0.016(5) 0.002(5) 0.011(6)
O7 0.071(7) 0.036(6) 0.037(6) 0.000(5) 0.011(5) 0.008(5)
O8 0.061(6) 0.038(6) 0.063(7) -0.003(5) 0.017(5) -0.004(5)
O9 0.060(7) 0.079(9) 0.069(8) 0.023(7) 0.025(6) 0.009(7)
O10 0.119(11) 0.126(13) 0.088(10) 0.013(10) 0.029(9) -0.016(9)
O11 0.076(7) 0.043(7) 0.048(7) -0.011(5) 0.021(6) -0.016(6)
O12 0.068(7) 0.059(8) 0.058(7) -0.008(6) 0.029(6) -0.013(7)
N1 0.065(6) 0.061(7) 0.042(6) 0.007(5) 0.033(5) 0.018(6)
N2 0.056(6) 0.044(6) 0.038(6) -0.001(5) 0.017(5) -0.006(5)
C1 0.060(7) 0.022(7) 0.038(6) -0.012(5) 0.019(6) 0.006(6)
C2 0.057(6) 0.024(6) 0.025(6) -0.005(5) 0.021(6) 0.009(5)
C3 0.058(7) 0.039(7) 0.024(7) -0.001(5) 0.029(6) 0.012(6)
C4 0.070(6) 0.029(6) 0.028(6) 0.002(5) 0.023(6) 0.001(6)
C5 0.071(7) 0.033(6) 0.033(7) 0.000(5) 0.032(6) -0.001(6)
C6 0.065(7) 0.031(7) 0.034(7) -0.009(5) 0.028(6) 0.004(6)
C7 0.059(6) 0.030(7) 0.046(7) 0.000(5) 0.024(6) 0.008(6)
C8 0.072(9) 0.013(8) 0.063(10) 0.009(7) 0.017(9) -0.008(8)
C9 0.062(10) 0.045(11) 0.086(12) 0.003(9) 0.009(9) 0.012(9)
C10 0.075(8) 0.042(7) 0.039(7) -0.001(5) 0.033(7) -0.009(6)
C11 0.056(7) 0.038(6) 0.028(6) 0.008(5) 0.028(5) -0.004(5)
C12 0.067(8) 0.048(8) 0.020(6) 0.005(5) 0.021(6) 0.009(6)
C13 0.067(7) 0.034(7) 0.030(6) 0.004(5) 0.016(6) -0.001(6)
C14 0.059(7) 0.032(7) 0.026(6) 0.005(5) 0.029(5) -0.009(6)
C15 0.052(7) 0.046(7) 0.031(7) -0.001(6) 0.025(6) -0.007(6)
C16 0.058(7) 0.043(7) 0.040(7) -0.002(5) 0.025(5) 0.003(6)
C17 0.084(9) 0.057(12) 0.048(10) -0.001(9) 0.011(9) 0.012(9)
C18 0.058(10) 0.049(11) 0.061(10) 0.004(9) 0.033(8) 0.030(8)
C19 0.066(8) 0.022(7) 0.028(6) 0.005(5) 0.016(6) 0.001(6)
C20 0.066(7) 0.023(7) 0.032(6) -0.002(5) 0.016(6) -0.001(6)
C21 0.068(7) 0.022(7) 0.039(7) -0.010(6) 0.021(6) -0.002(6)
C22 0.064(6) 0.029(7) 0.049(6) 0.004(6) 0.016(6) -0.006(6)
C23 0.066(7) 0.015(6) 0.032(6) -0.010(5) 0.015(5) -0.006(6)
C24 0.061(7) 0.021(7) 0.037(6) 0.003(6) 0.004(6) -0.008(6)
C25 0.065(7) 0.039(7) 0.033(6) 0.006(5) 0.009(6) -0.002(6)
C26 0.060(10) 0.053(11) 0.060(10) 0.024(8) 0.026(8) 0.010(8)
C27 0.101(12) 0.076(13) 0.043(10) 0.026(9) 0.025(10) 0.037(10)
C28 0.069(8) 0.030(6) 0.039(7) -0.006(6) 0.023(6) 0.004(6)
C29 0.066(7) 0.030(6) 0.030(7) -0.004(5) 0.028(5) 0.008(5)
C30 0.073(8) 0.029(6) 0.026(7) -0.003(6) 0.025(6) 0.003(6)
C31 0.061(7) 0.031(6) 0.029(6) -0.005(6) 0.027(5) 0.004(6)
C32 0.062(7) 0.030(6) 0.031(6) 0.009(5) 0.016(5) 0.000(6)
C33 0.068(8) 0.034(6) 0.037(7) 0.005(6) 0.014(6) -0.003(6)
C34 0.068(7) 0.035(6) 0.041(7) -0.002(6) 0.018(6) 0.000(6)
C35 0.078(11) 0.036(10) 0.034(9) 0.002(7) 0.019(8) 0.017(8)
C36 0.058(10) 0.047(11) 0.070(11) -0.005(8) 0.013(8) -0.005(8)
C37 0.055(7) 0.027(6) 0.029(6) 0.002(6) 0.016(6) 0.001(6)
C38 0.050(6) 0.015(6) 0.031(5) 0.011(5) 0.015(5) -0.004(5)
C39 0.051(7) 0.022(7) 0.037(6) 0.002(6) 0.009(5) -0.002(6)
C40 0.052(6) 0.023(6) 0.038(6) -0.010(5) 0.017(5) -0.002(5)
C41 0.053(6) 0.008(6) 0.036(5) 0.000(5) 0.014(5) -0.005(5)
C42 0.055(7) 0.011(6) 0.036(6) -0.001(6) 0.016(5) -0.007(6)
C43 0.050(6) 0.013(6) 0.032(5) 0.005(5) 0.016(5) -0.013(5)
C44 0.047(6) 0.032(7) 0.034(6) 0.007(6) 0.026(5) -0.001(6)
C45 0.052(8) 0.041(7) 0.036(7) 0.008(6) 0.025(6) -0.002(6)
C46 0.047(8) 0.045(7) 0.049(7) -0.004(7) 0.024(6) 0.004(6)
C47 0.062(7) 0.049(7) 0.041(7) 0.002(6) 0.022(6) 0.011(6)
C48 0.062(8) 0.047(8) 0.044(8) 0.001(6) 0.030(6) 0.009(7)
C49 0.052(8) 0.036(7) 0.049(7) 0.001(6) 0.023(6) 0.001(6)
C50 0.069(7) 0.056(8) 0.044(7) -0.002(6) 0.027(6) 0.014(7)
C51 0.072(8) 0.065(9) 0.043(7) 0.006(6) 0.031(6) 0.004(7)
C52 0.082(9) 0.066(9) 0.055(8) 0.009(7) 0.046(7) 0.021(7)
C53 0.093(9) 0.066(9) 0.053(8) 0.009(7) 0.025(7) 0.027(7)
C54 0.079(8) 0.076(8) 0.060(7) 0.010(7) 0.017(6) 0.011(7)
C55 0.098(11) 0.099(11) 0.074(10) 0.012(9) 0.001(8) -0.004(9)
C56 0.050(6) 0.014(6) 0.033(6) -0.012(5) 0.015(5) 0.002(6)
C57 0.046(7) 0.012(7) 0.028(6) -0.007(5) 0.019(5) -0.006(6)
C58 0.057(7) 0.032(7) 0.033(7) -0.005(6) 0.016(6) 0.001(6)
C59 0.059(6) 0.036(7) 0.028(6) -0.005(5) 0.022(5) -0.002(6)
C60 0.068(7) 0.031(8) 0.044(7) -0.002(6) 0.019(6) -0.003(7)
C61 0.053(7) 0.025(7) 0.033(7) -0.002(6) 0.023(6) -0.008(6)
C62 0.053(7) 0.049(7) 0.039(7) -0.002(6) 0.026(6) -0.008(6)
C63 0.064(8) 0.045(7) 0.044(7) -0.001(7) 0.015(6) -0.005(6)
C64 0.062(8) 0.046(7) 0.051(8) -0.004(7) 0.018(7) 0.007(7)
C65 0.064(8) 0.045(8) 0.046(7) 0.001(6) 0.029(6) 0.005(6)
C66 0.061(7) 0.043(7) 0.050(7) -0.001(6) 0.016(5) 0.000(6)
C67 0.060(8) 0.043(9) 0.051(8) -0.001(7) 0.023(7) -0.021(7)

loop_
_atom_type_symbol
_atom_type_description
_atom_type_scat_dispersion_real
_atom_type_scat_dispersion_imag
_atom_type_scat_source
C C 0.0181 0.0091 'International Tables Vol C Tables 4.2.6.8 and 6.1.1.4'
H H 0.0000 0.0000 'International Tables Vol C Tables 4.2.6.8 and 6.1.1.4'
N N 0.0311 0.0180 'International Tables Vol C Tables 4.2.6.8 and 6.1.1.4'
O O 0.0492 0.0322 'International Tables Vol C Tables 4.2.6.8 and 6.1.1.4'

loop_
_geom_angle_atom_site_label_1
_geom_angle_atom_site_label_2
_geom_angle_atom_site_label_3
_geom_angle
C4 O1 C8 118.5(12)
C7 O2 C9 117.9(12)
C17 O3 C13 117.6(12)
C16 O4 C18 115.4(11)
C22 O5 C26 115.4(12)
C25 O6 C27 116.7(12)
C31 O7 C35 120.6(12)
C34 O8 C36 119.9(12)
C55 O10 H10 109.5
C67 O12 H12 109.5
C50 N1 C51 120.1(14)
C50 N1 C54 127.6(15)
C54 N1 C51 112.2(12)
C62 N2 C63 128.8(14)
C62 N2 C66 120.6(13)
C63 N2 C66 109.9(13)
H1A C1 H1B 108.2
C2 C1 H1A 109.8
C2 C1 H1B 109.8
C2 C1 C41 109.4(11)
C41 C1 H1A 109.8
C41 C1 H1B 109.8
C3 C2 C1 121.6(14)
C3 C2 C7 118.5(14)
C7 C2 C1 119.9(13)
C2 C3 H3 119.1
C2 C3 C4 121.8(15)
C4 C3 H3 119.1
O1 C4 C3 125.0(15)
O1 C4 C5 115.9(14)
C3 C4 C5 119.1(14)
C4 C5 C10 119.2(14)
C6 C5 C4 120.7(14)
C6 C5 C10 119.5(15)
C5 C6 H6 120.5
C5 C6 C7 119.0(15)
C7 C6 H6 120.5
O2 C7 C2 118.6(13)
O2 C7 C6 120.7(14)
C2 C7 C6 120.7(14)
O1 C8 H8A 109.5
O1 C8 H8B 109.5
O1 C8 H8C 109.5
H8A C8 H8B 109.5
H8A C8 H8C 109.5
H8B C8 H8C 109.5
O2 C9 H9A 109.5
O2 C9 H9B 109.5
O2 C9 H9C 109.5
H9A C9 H9B 109.5
H9A C9 H9C 109.5
H9B C9 H9C 109.5
C5 C10 H10A 109.2
C5 C10 H10B 109.2
H10A C10 H10B 107.9
C11 C10 C5 112.0(11)
C11 C10 H10A 109.2
C11 C10 H10B 109.2
C12 C11 C10 117.4(15)
C16 C11 C10 124.1(15)
C16 C11 C12 118.1(15)
C11 C12 H12A 122.3
C13 C12 C11 115.3(15)
C13 C12 H12A 122.3
C12 C13 O3 118.2(14)
C12 C13 C14 126.9(16)
C14 C13 O3 114.7(13)
C13 C14 C15 118.5(15)
C13 C14 C19 121.4(14)
C15 C14 C19 120.0(14)
C14 C15 H15 121.0
C14 C15 C16 117.9(16)
C16 C15 H15 121.0
C11 C16 O4 115.1(14)
C11 C16 C15 122.9(15)
C15 C16 O4 121.9(15)
O3 C17 H17A 109.5
O3 C17 H17B 109.5
O3 C17 H17C 109.5
H17A C17 H17B 109.5
H17A C17 H17C 109.5
H17B C17 H17C 109.5
O4 C18 H18A 109.5
O4 C18 H18B 109.5
O4 C18 H18C 109.5
H18A C18 H18B 109.5
H18A C18 H18C 109.5
H18B C18 H18C 109.5
C14 C19 H19A 109.7
C14 C19 H19B 109.7
H19A C19 H19B 108.2
C20 C19 C14 109.8(12)
C20 C19 H19A 109.7
C20 C19 H19B 109.7
C21 C20 C19 119.2(14)
C21 C20 C25 119.5(14)
C25 C20 C19 121.2(14)
C20 C21 H21 117.9
C20 C21 C22 124.2(15)
C22 C21 H21 117.9
O5 C22 C21 125.5(14)
O5 C22 C23 120.1(14)
C23 C22 C21 114.1(15)
C22 C23 C28 118.6(14)
C24 C23 C22 120.7(14)
C24 C23 C28 119.8(14)
C23 C24 H24 117.9
C25 C24 C23 124.1(15)
C25 C24 H24 117.9
O6 C25 C20 115.6(13)
O6 C25 C24 127.6(14)
C24 C25 C20 116.6(15)
O5 C26 H26A 109.5
O5 C26 H26B 109.5
O5 C26 H26C 109.5
H26A C26 H26B 109.5
H26A C26 H26C 109.5
H26B C26 H26C 109.5
O6 C27 H27A 109.5
O6 C27 H27B 109.5
O6 C27 H27C 109.5
H27A C27 H27B 109.5
H27A C27 H27C 109.5
H27B C27 H27C 109.5
C23 C28 H28A 108.8
C23 C28 H28B 108.8
H28A C28 H28B 107.7
C29 C28 C23 113.6(11)
C29 C28 H28A 108.8
C29 C28 H28B 108.8
C30 C29 C28 120.1(14)
C30 C29 C34 121.6(15)
C34 C29 C28 118.2(15)
C29 C30 H30 121.6
C31 C30 C29 116.8(15)
C31 C30 H30 121.6
C30 C31 O7 120.8(14)
C32 C31 O7 115.4(14)
C32 C31 C30 123.8(16)
C31 C32 C33 121.9(15)
C31 C32 C37 121.3(14)
C33 C32 C37 116.7(13)
C32 C33 H33 122.1
C32 C33 C34 115.9(15)
C34 C33 H33 122.1
O8 C34 C33 120.9(14)
C29 C34 O8 119.3(14)
C29 C34 C33 119.7(16)
O7 C35 H35A 109.5
O7 C35 H35B 109.5
O7 C35 H35C 109.5
H35A C35 H35B 109.5
H35A C35 H35C 109.5
H35B C35 H35C 109.5
O8 C36 H36A 109.5
O8 C36 H36B 109.5
O8 C36 H36C 109.5
H36A C36 H36B 109.5
H36A C36 H36C 109.5
H36B C36 H36C 109.5
C32 C37 H37A 108.9
C32 C37 H37B 108.9
H37A C37 H37B 107.7
C38 C37 C32 113.3(11)
C38 C37 H37A 108.9
C38 C37 H37B 108.9
C39 C38 C37 116.3(13)
C43 C38 C37 124.1(13)
C43 C38 C39 118.9(13)
C38 C39 H39 117.6
C40 C39 C38 124.8(14)
C40 C39 H39 117.6
C39 C40 C41 118.3(14)
C39 C40 C44 122.8(13)
C41 C40 C44 118.6(12)
C40 C41 C1 126.8(12)
C42 C41 C1 120.5(12)
C42 C41 C40 112.7(12)
C41 C42 H42 115.3
C43 C42 C41 129.4(14)
C43 C42 H42 115.3
C38 C43 C56 124.7(12)
C42 C43 C38 115.5(14)
C42 C43 C56 119.6(13)
C45 C44 C40 123.2(14)
C45 C44 C49 120.9(15)
C49 C44 C40 115.4(13)
C44 C45 H45 117.8
C44 C45 C46 124.4(16)
C46 C45 H45 117.8
C45 C46 H46 122.8
C45 C46 C47 114.4(15)
C47 C46 H46 122.8
C46 C47 C50 112.4(14)
C48 C47 C46 120.9(16)
C48 C47 C50 126.5(16)
C47 C48 H48 118.0
C47 C48 C49 124.0(17)
C49 C48 H48 118.0
C44 C49 H49 122.4
C48 C49 C44 115.1(15)
C48 C49 H49 122.4
O9 C50 N1 117.2(17)
O9 C50 C47 123.9(15)
N1 C50 C47 118.8(16)
N1 C51 H51A 111.6
N1 C51 H51B 111.6
H51A C51 H51B 109.4
C52 C51 N1 100.9(13)
C52 C51 H51A 111.6
C52 C51 H51B 111.6
C51 C52 H52A 109.9
C51 C52 H52B 109.9
C51 C52 C53 108.8(16)
H52A C52 H52B 108.3
C53 C52 H52A 109.9
C53 C52 H52B 109.9
C52 C53 H53A 110.2
C52 C53 H53B 110.2
C52 C53 C54 107.5(13)
H53A C53 H53B 108.5
C54 C53 H53A 110.2
C54 C53 H53B 110.2
N1 C54 C53 100.2(13)
N1 C54 H54 109.2
N1 C54 C55 112.8(16)
C53 C54 H54 109.2
C55 C54 C53 115.9(15)
C55 C54 H54 109.2
O10 C55 C54 112.2(19)
O10 C55 H55A 109.2
O10 C55 H55B 109.2
C54 C55 H55A 109.2
C54 C55 H55B 109.2
H55A C55 H55B 107.9
C57 C56 C43 122.9(13)
C57 C56 C61 116.5(13)
C61 C56 C43 120.5(12)
C56 C57 H57 118.8
C58 C57 C56 122.4(14)
C58 C57 H57 118.8
C57 C58 H58 120.4
C57 C58 C59 119.1(14)
C59 C58 H58 120.4
C58 C59 C62 122.1(13)
C60 C59 C58 117.7(15)
C60 C59 C62 119.5(15)
C59 C60 H60 118.6
C59 C60 C61 122.7(16)
C61 C60 H60 118.6
C56 C61 H61 119.7
C60 C61 C56 120.7(13)
C60 C61 H61 119.7
O11 C62 N2 121.5(16)
O11 C62 C59 119.5(16)
N2 C62 C59 119.0(15)
N2 C63 H63A 110.8
N2 C63 H63B 110.8
H63A C63 H63B 108.9
C64 C63 N2 104.6(13)
C64 C63 H63A 110.8
C64 C63 H63B 110.8
C63 C64 H64A 110.5
C63 C64 H64B 110.5
C63 C64 C65 106.2(14)
H64A C64 H64B 108.7
C65 C64 H64A 110.5
C65 C64 H64B 110.5
C64 C65 H65A 111.0
C64 C65 H65B 111.0
H65A C65 H65B 109.0
C66 C65 C64 103.6(13)
C66 C65 H65A 111.0
C66 C65 H65B 111.0
N2 C66 H66 109.6
N2 C66 C67 112.2(12)
C65 C66 N2 101.1(13)
C65 C66 H66 109.6
C65 C66 C67 114.5(14)
C67 C66 H66 109.6
O12 C67 C66 112.9(13)
O12 C67 H67A 109.0
O12 C67 H67B 109.0
C66 C67 H67A 109.0
C66 C67 H67B 109.0
H67A C67 H67B 107.8

loop_
_geom_bond_atom_site_label_1
_geom_bond_atom_site_label_2
_geom_bond_distance
O1 C4 1.359(18)
O1 C8 1.457(18)
O2 C7 1.392(17)
O2 C9 1.414(19)
O3 C13 1.503(19)
O3 C17 1.420(19)
O4 C16 1.445(18)
O4 C18 1.461(17)
O5 C22 1.338(18)
O5 C26 1.429(17)
O6 C25 1.367(19)
O6 C27 1.478(18)
O7 C31 1.417(18)
O7 C35 1.432(17)
O8 C34 1.420(18)
O8 C36 1.420(19)
O9 C50 1.25(2)
O10 H10 0.8400
O10 C55 1.34(2)
O11 C62 1.210(18)
O12 H12 0.8400
O12 C67 1.445(18)
N1 C50 1.302(19)
N1 C51 1.63(2)
N1 C54 1.50(2)
N2 C62 1.36(2)
N2 C63 1.48(2)
N2 C66 1.506(19)
C1 H1A 0.9900
C1 H1B 0.9900
C1 C2 1.52(2)
C1 C41 1.592(19)
C2 C3 1.377(18)
C2 C7 1.40(2)
C3 H3 0.9500
C3 C4 1.39(2)
C4 C5 1.42(2)
C5 C6 1.36(2)
C5 C10 1.53(2)
C6 H6 0.9500
C6 C7 1.44(2)
C8 H8A 0.9800
C8 H8B 0.9800
C8 H8C 0.9800
C9 H9A 0.9800
C9 H9B 0.9800
C9 H9C 0.9800
C10 H10A 0.9900
C10 H10B 0.9900
C10 C11 1.53(2)
C11 C12 1.43(2)
C11 C16 1.31(2)
C12 H12A 0.9500
C12 C13 1.30(2)
C13 C14 1.315(19)
C14 C15 1.33(2)
C14 C19 1.62(2)
C15 H15 0.9500
C15 C16 1.38(2)
C17 H17A 0.9800
C17 H17B 0.9800
C17 H17C 0.9800
C18 H18A 0.9800
C18 H18B 0.9800
C18 H18C 0.9800
C19 H19A 0.9900
C19 H19B 0.9900
C19 C20 1.490(19)
C20 C21 1.38(2)
C20 C25 1.40(2)
C21 H21 0.9500
C21 C22 1.43(2)
C22 C23 1.40(2)
C23 C24 1.38(2)
C23 C28 1.54(2)
C24 H24 0.9500
C24 C25 1.38(2)
C26 H26A 0.9800
C26 H26B 0.9800
C26 H26C 0.9800
C27 H27A 0.9800
C27 H27B 0.9800
C27 H27C 0.9800
C28 H28A 0.9900
C28 H28B 0.9900
C28 C29 1.52(2)
C29 C30 1.38(2)
C29 C34 1.41(2)
C30 H30 0.9500
C30 C31 1.36(2)
C31 C32 1.36(2)
C32 C33 1.38(2)
C32 C37 1.56(2)
C33 H33 0.9500
C33 C34 1.44(2)
C35 H35A 0.9800
C35 H35B 0.9800
C35 H35C 0.9800
C36 H36A 0.9800
C36 H36B 0.9800
C36 H36C 0.9800
C37 H37A 0.9900
C37 H37B 0.9900
C37 C38 1.494(19)
C38 C39 1.405(17)
C38 C43 1.393(19)
C39 H39 0.9500
C39 C40 1.306(18)
C40 C41 1.49(2)
C40 C44 1.52(2)
C41 C42 1.382(18)
C42 H42 0.9500
C42 C43 1.342(18)
C43 C56 1.454(19)
C44 C45 1.29(2)
C44 C49 1.49(2)
C45 H45 0.9500
C45 C46 1.39(2)
C46 H46 0.9500
C46 C47 1.51(2)
C47 C48 1.28(2)
C47 C50 1.54(2)
C48 H48 0.9500
C48 C49 1.40(2)
C49 H49 0.9500
C51 H51A 0.9900
C51 H51B 0.9900
C51 C52 1.46(2)
C52 H52A 0.9900
C52 H52B 0.9900
C52 C53 1.50(2)
C53 H53A 0.9900
C53 H53B 0.9900
C53 C54 1.61(2)
C54 H54 1.0000
C54 C55 1.59(3)
C55 H55A 0.9900
C55 H55B 0.9900
C56 C57 1.407(19)
C56 C61 1.42(2)
C57 H57 0.9500
C57 C58 1.367(18)
C58 H58 0.9500
C58 C59 1.49(2)
C59 C60 1.31(2)
C59 C62 1.51(2)
C60 H60 0.9500
C60 C61 1.41(2)
C61 H61 0.9500
C63 H63A 0.9900
C63 H63B 0.9900
C63 C64 1.43(2)
C64 H64A 0.9900
C64 H64B 0.9900
C64 C65 1.50(2)
C65 H65A 0.9900
C65 H65B 0.9900
C65 C66 1.50(2)
C66 H66 1.0000
C66 C67 1.54(2)
C67 H67A 0.9900
C67 H67B 0.9900

loop_
_geom_torsion_atom_site_label_1
_geom_torsion_atom_site_label_2
_geom_torsion_atom_site_label_3
_geom_torsion_atom_site_label_4
_geom_torsion
O1 C4 C5 C6 176.8(13)
O1 C4 C5 C10 5.2(19)
O3 C13 C14 C15 179.6(12)
O3 C13 C14 C19 -3.7(18)
O5 C22 C23 C24 177.7(13)
O5 C22 C23 C28 8(2)
O7 C31 C32 C33 -176.9(12)
O7 C31 C32 C37 1.2(18)
N1 C51 C52 C53 -29.9(16)
N1 C54 C55 O10 87(2)
N2 C63 C64 C65 26.8(16)
N2 C66 C67 O12 -53.0(18)
C1 C2 C3 C4 -176.5(12)
C1 C2 C7 O2 -0.4(19)
C1 C2 C7 C6 175.9(12)
C1 C41 C42 C43 -179.9(13)
C2 C1 C41 C40 97.1(16)
C2 C1 C41 C42 -84.7(15)
C2 C3 C4 O1 178.7(12)
C2 C3 C4 C5 1(2)
C3 C2 C7 O2 179.2(12)
C3 C2 C7 C6 -5(2)
C3 C4 C5 C6 -5(2)
C3 C4 C5 C10 -176.7(12)
C4 C5 C6 C7 4(2)
C4 C5 C10 C11 87.3(17)
C5 C6 C7 O2 176.5(12)
C5 C6 C7 C2 0(2)
C5 C10 C11 C12 -87.4(17)
C5 C10 C11 C16 85.2(18)
C6 C5 C10 C11 -84.3(18)
C7 C2 C3 C4 3.9(19)
C8 O1 C4 C3 3(2)
C8 O1 C4 C5 -179.1(12)
C9 O2 C7 C2 -155.5(13)
C9 O2 C7 C6 28.3(18)
C10 C5 C6 C7 176.0(12)
C10 C11 C12 C13 173.1(13)
C10 C11 C16 O4 7(2)
C10 C11 C16 C15 -176.3(13)
C11 C12 C13 O3 -176.2(12)
C11 C12 C13 C14 0(2)
C12 C11 C16 O4 179.1(12)
C12 C11 C16 C15 -4(2)
C12 C13 C14 C15 3(2)
C12 C13 C14 C19 179.7(14)
C13 C14 C15 C16 -6(2)
C13 C14 C19 C20 90.6(16)
C14 C15 C16 O4 -176.1(13)
C14 C15 C16 C11 7(2)
C14 C19 C20 C21 -98.0(16)
C14 C19 C20 C25 79.4(17)
C15 C14 C19 C20 -92.7(16)
C16 C11 C12 C13 0(2)
C17 O3 C13 C12 25.4(19)
C17 O3 C13 C14 -151.6(13)
C18 O4 C16 C11 -154.5(13)
C18 O4 C16 C15 28.3(19)
C19 C14 C15 C16 176.9(12)
C19 C20 C21 C22 -179.5(13)
C19 C20 C25 O6 1(2)
C19 C20 C25 C24 177.3(13)
C20 C21 C22 O5 177.4(14)
C20 C21 C22 C23 4(2)
C21 C20 C25 O6 178.8(14)
C21 C20 C25 C24 -5(2)
C21 C22 C23 C24 -8(2)
C21 C22 C23 C28 -178.2(12)
C22 C23 C24 C25 7(2)
C22 C23 C28 C29 90.5(16)
C23 C24 C25 O6 176.0(15)
C23 C24 C25 C20 1(2)
C23 C28 C29 C30 -79.2(17)
C23 C28 C29 C34 95.7(16)
C24 C23 C28 C29 -79.4(17)
C25 C20 C21 C22 3(2)
C26 O5 C22 C21 19(2)
C26 O5 C22 C23 -168.1(13)
C27 O6 C25 C20 -173.2(14)
C27 O6 C25 C24 12(2)
C28 C23 C24 C25 176.2(13)
C28 C29 C30 C31 176.3(13)
C28 C29 C34 O8 4.8(19)
C28 C29 C34 C33 -178.7(13)
C29 C30 C31 O7 -180.0(11)
C29 C30 C31 C32 -2(2)
C30 C29 C34 O8 179.7(12)
C30 C29 C34 C33 -4(2)
C30 C31 C32 C33 5(2)
C30 C31 C32 C37 -176.7(14)
C31 C32 C33 C34 -7(2)
C31 C32 C37 C38 85.0(17)
C32 C33 C34 O8 -177.3(12)
C32 C33 C34 C29 6(2)
C32 C37 C38 C39 -91.4(15)
C32 C37 C38 C43 78.9(17)
C33 C32 C37 C38 -96.8(15)
C34 C29 C30 C31 2(2)
C35 O7 C31 C30 -0.7(19)
C35 O7 C31 C32 -178.6(12)
C36 O8 C34 C29 166.0(13)
C36 O8 C34 C33 -10.5(19)
C37 C32 C33 C34 174.8(13)
C37 C38 C39 C40 177.9(14)
C37 C38 C43 C42 -172.6(12)
C37 C38 C43 C56 13(2)
C38 C39 C40 C41 -8(2)
C38 C39 C40 C44 178.8(13)
C38 C43 C56 C57 49.6(19)
C38 C43 C56 C61 -134.1(14)
C39 C38 C43 C42 -2.6(18)
C39 C38 C43 C56 -177.2(12)
C39 C40 C41 C1 -176.4(13)
C39 C40 C41 C42 5.2(18)
C39 C40 C44 C45 -119.7(16)
C39 C40 C44 C49 52.4(19)
C40 C41 C42 C43 -1(2)
C40 C44 C45 C46 177.4(12)
C40 C44 C49 C48 -176.3(11)
C41 C1 C2 C3 -86.6(15)
C41 C1 C2 C7 92.9(15)
C41 C40 C44 C45 67.5(18)
C41 C40 C44 C49 -120.4(14)
C41 C42 C43 C38 0(2)
C41 C42 C43 C56 175.1(13)
C42 C43 C56 C57 -124.8(14)
C42 C43 C56 C61 51.5(18)
C43 C38 C39 C40 7(2)
C43 C56 C57 C58 -178.5(13)
C43 C56 C61 C60 179.5(13)
C44 C40 C41 C1 -3(2)
C44 C40 C41 C42 178.3(12)
C44 C45 C46 C47 -6(2)
C45 C44 C49 C48 -4.0(19)
C45 C46 C47 C48 4(2)
C45 C46 C47 C50 -170.6(12)
C46 C47 C48 C49 -4(2)
C46 C47 C50 O9 70(2)
C46 C47 C50 N1 -106.8(17)
C47 C48 C49 C44 3(2)
C48 C47 C50 O9 -104(2)
C48 C47 C50 N1 79(2)
C49 C44 C45 C46 6(2)
C50 N1 C51 C52 -162.0(15)
C50 N1 C54 C53 -179.2(16)
C50 N1 C54 C55 -55(2)
C50 C47 C48 C49 170.7(14)
C51 N1 C50 O9 179.7(14)
C51 N1 C50 C47 -3(2)
C51 N1 C54 C53 2.4(17)
C51 N1 C54 C55 126.2(16)
C51 C52 C53 C54 33.9(18)
C52 C53 C54 N1 -20.7(18)
C52 C53 C54 C55 -142.4(16)
C53 C54 C55 O10 -158.2(17)
C54 N1 C50 O9 1(3)
C54 N1 C50 C47 178.6(16)
C54 N1 C51 C52 16.6(18)
C56 C57 C58 C59 -8.3(19)
C57 C56 C61 C60 -4.0(18)
C57 C58 C59 C60 11(2)
C57 C58 C59 C62 -179.3(13)
C58 C59 C60 C61 -10(2)
C58 C59 C62 O11 -133.0(15)
C58 C59 C62 N2 49(2)
C59 C60 C61 C56 7(2)
C60 C59 C62 O11 37(2)
C60 C59 C62 N2 -140.8(15)
C61 C56 C57 C58 5.1(18)
C62 N2 C63 C64 165.1(15)
C62 N2 C66 C65 170.6(13)
C62 N2 C66 C67 -66.9(18)
C62 C59 C60 C61 179.6(13)
C63 N2 C62 O11 -174.2(14)
C63 N2 C62 C59 4(2)
C63 N2 C66 C65 -18.3(14)
C63 N2 C66 C67 104.2(14)
C63 C64 C65 C66 -39.1(17)
C64 C65 C66 N2 33.5(14)
C64 C65 C66 C67 -87.4(16)
C65 C66 C67 O12 61.5(19)
C66 N2 C62 O11 -5(2)
C66 N2 C62 C59 172.8(12)
C66 N2 C63 C64 -5.1(15)

loop_
_smtbx_masks_void_nr
_smtbx_masks_void_average_x
_smtbx_masks_void_average_y
_smtbx_masks_void_average_z
_smtbx_masks_void_volume
_smtbx_masks_void_count_electrons
1 -0.345 0.389 0.778 318.6 100.2
2 -0.375 0.169 0.222 318.6 100.1
